data_7230272
loop_
_publ_author_name
'Hu, Bo-Wen'
'Ferlay, Sylvie'
'Gruber-Kyritsakas, Nathalie'
'Hosseini, Mir Wais'

_publ_section_title
;
 Structural phase diagrams and isomerism inflexible honeycomb-like 2D
 hydrogen bonded solid solutions
;
_journal_issue 13
_journal_name_full CrystEngComm
_journal_page_first 1853
_journal_paper_doi 10.1039/C8CE00023A
_journal_volume 20
_journal_year 2018
_chemical_formula_moiety 'C14 H20 N4 O1.60,0.5(C14 H20 N4 O0.60),C6 Fe N6,4(H2 O)'
_chemical_formula_sum 'C27 H38 Fe N12 O5.9'
_chemical_formula_weight 682.54
_space_group_crystal_system monoclinic
_space_group_IT_number 14
_space_group_name_Hall '-P 2yn'
_space_group_name_H-M_alt 'P 1 21/n 1'
_symmetry_space_group_name_Hall '-P 2yn'
_symmetry_space_group_name_H-M 'P 1 21/n 1'
_atom_sites_solution_hydrogens mixed
_audit_creation_method SHELXL-2014
_audit_update_record
;
2017-05-15 deposited with the CCDC.
2018-02-22 downloaded from the CCDC.
;
_cell_angle_alpha 90
_cell_angle_beta 94.7200(10)
_cell_angle_gamma 90
_cell_formula_units_Z 4
_cell_length_a 7.08870(10)
_cell_length_b 35.4699(7)
_cell_length_c 12.8214(2)
_cell_measurement_reflns_used 33000
_cell_measurement_temperature 173(2)
_cell_measurement_theta_max 25.54
_cell_measurement_theta_min 2.54
_cell_volume 3212.82(9)
_computing_cell_refinement 'Bruker SAINT'
_computing_data_collection 'Bruker APEX2'
_computing_data_reduction 'Bruker SAINT'
_computing_molecular_graphics 'Bruker SHELXTL'
_computing_publication_material 'Bruker SHELXTL'
_computing_structure_refinement 'SHELXL-97 (Sheldrick, 2014)'
_computing_structure_solution 'SHELXS-97 (Sheldrick, 2014)'
_diffrn_ambient_temperature 173(2)
_diffrn_measured_fraction_theta_full 0.998
_diffrn_measured_fraction_theta_max 0.980
_diffrn_measurement_device_type 'Bruker APEX-II CCD'
_diffrn_measurement_method '\f and \w scans'
_diffrn_radiation_monochromator graphite
_diffrn_radiation_source 'fine-focus sealed tube'
_diffrn_radiation_type MoK\a
_diffrn_radiation_wavelength 0.71073
_diffrn_reflns_av_R_equivalents 0.0302
_diffrn_reflns_av_unetI/netI 0.0305
_diffrn_reflns_Laue_measured_fraction_full 0.998
_diffrn_reflns_Laue_measured_fraction_max 0.980
_diffrn_reflns_limit_h_max 9
_diffrn_reflns_limit_h_min -9
_diffrn_reflns_limit_k_max 47
_diffrn_reflns_limit_k_min -48
_diffrn_reflns_limit_l_max 17
_diffrn_reflns_limit_l_min -18
_diffrn_reflns_number 33286
_diffrn_reflns_point_group_measured_fraction_full 0.998
_diffrn_reflns_point_group_measured_fraction_max 0.980
_diffrn_reflns_theta_full 25.242
_diffrn_reflns_theta_max 30.114
_diffrn_reflns_theta_min 1.964
_exptl_absorpt_coefficient_mu 0.530
_exptl_absorpt_correction_T_max 0.978
_exptl_absorpt_correction_T_min 0.961
_exptl_absorpt_correction_type multi-scan
_exptl_absorpt_process_details sadabs
_exptl_crystal_colour colorless
_exptl_crystal_density_diffrn 1.411
_exptl_crystal_density_meas ?
_exptl_crystal_description prism
_exptl_crystal_F_000 1432
_exptl_crystal_size_max 0.060
_exptl_crystal_size_mid 0.060
_exptl_crystal_size_min 0.050
_refine_diff_density_max 0.736
_refine_diff_density_min -0.446
_refine_diff_density_rms 0.073
_refine_ls_extinction_method none
_refine_ls_goodness_of_fit_ref 1.078
_refine_ls_hydrogen_treatment constr
_refine_ls_matrix_type full
_refine_ls_number_parameters 436
_refine_ls_number_reflns 9245
_refine_ls_number_restraints 4
_refine_ls_restrained_S_all 1.088
_refine_ls_R_factor_all 0.0595
_refine_ls_R_factor_gt 0.0485
_refine_ls_shift/su_max 0.001
_refine_ls_shift/su_mean 0.000
_refine_ls_structure_factor_coef Fsqd
_refine_ls_weighting_details 'w=1/[\s^2^(Fo^2^)+(0.0440P)^2^+3.9118P] where P=(Fo^2^+2Fc^2^)/3'
_refine_ls_weighting_scheme calc
_refine_ls_wR_factor_gt 0.1179
_refine_ls_wR_factor_ref 0.1237
_reflns_Friedel_coverage 0.000
_reflns_number_gt 7663
_reflns_number_total 9245
_reflns_threshold_expression 'I > 2\s(I)'
_cod_data_source_file c8ce00023a1.cif
_cod_data_source_block e3326
_cod_depositor_comments
;
The following automatic conversions were performed:

'_exptl_crystal_density_meas' value 'none' was changed to '?' - the
value is perceived as not measured.

Automatic conversion script
Id: cif_fix_values 4973 2017-02-22 13:04:09Z antanas 

 Adding full bibliography for 7230268--7230272.cif.
;
_cod_database_code 7230272
_shelx_space_group_comment
;
The symmetry employed for this shelxl refinement is uniquely defined
by the following loop, which should always be used as a source of
symmetry information in preference to the above space-group names.
They are only intended as comments.
;
_shelx_estimated_absorpt_t_min 0.969
_shelx_estimated_absorpt_t_max 0.974
_shelxl_version_number 2014-3

loop_
_space_group_symop_operation_xyz
'x, y, z'
'-x+1/2, y+1/2, -z+1/2'
'-x, -y, -z'
'x-1/2, -y-1/2, z-1/2'

loop_
_atom_site_label
_atom_site_type_symbol
_atom_site_fract_x
_atom_site_fract_y
_atom_site_fract_z
_atom_site_U_iso_or_equiv
_atom_site_adp_type
_atom_site_occupancy
_atom_site_site_symmetry_order
_atom_site_calc_flag
_atom_site_refinement_flags_posn
_atom_site_refinement_flags_adp
_atom_site_refinement_flags_occupancy
_atom_site_disorder_assembly
_atom_site_disorder_group
Fe1 Fe 0.23678(3) 0.63520(2) 0.34528(2) 0.01252(7) Uani 1 1 d . . . . .
C1 C 0.3958(3) 0.59595(5) 0.41136(14) 0.0169(3) Uani 1 1 d . . . . .
N1 N 0.4828(3) 0.57261(5) 0.45582(14) 0.0246(4) Uani 1 1 d . . . . .
C2 C 0.3929(2) 0.67518(5) 0.40970(13) 0.0156(3) Uani 1 1 d . . . . .
N2 N 0.4728(2) 0.70111(5) 0.44516(13) 0.0214(3) Uani 1 1 d . . . . .
C3 C 0.0864(2) 0.67733(5) 0.28653(13) 0.0155(3) Uani 1 1 d . . . . .
N3 N 0.0125(2) 0.70461(5) 0.25545(13) 0.0205(3) Uani 1 1 d . . . . .
C4 C 0.0719(3) 0.59725(6) 0.27627(14) 0.0197(4) Uani 1 1 d . . . . .
N4 N -0.0223(3) 0.57474(6) 0.23331(15) 0.0321(4) Uani 1 1 d . . . . .
C5 C 0.0981(3) 0.63309(5) 0.46948(14) 0.0169(3) Uani 1 1 d . . . . .
N5 N 0.0223(3) 0.63052(5) 0.54546(14) 0.0263(4) Uani 1 1 d . . . . .
C6 C 0.3784(3) 0.63454(5) 0.22202(14) 0.0177(3) Uani 1 1 d . . . . .
N6 N 0.4585(3) 0.63312(5) 0.14738(15) 0.0278(4) Uani 1 1 d . . . . .
C7 C 0.6885(2) 0.70042(5) 0.65849(13) 0.0148(3) Uani 1 1 d . . . . .
N7 N 0.6968(2) 0.66416(4) 0.64023(12) 0.0160(3) Uani 1 1 d . . . . .
H7 H 0.7972 0.6551 0.6128 0.019 Uiso 1 1 calc R U . . .
C8 C 0.3774(3) 0.69392(6) 0.72363(19) 0.0276(4) Uani 1 1 d . . . . .
H8A H 0.2842 0.6941 0.6617 0.033 Uiso 1 1 calc R U . . .
H8B H 0.3172 0.7052 0.7832 0.033 Uiso 1 1 calc R U . . .
C9 C 0.4359(3) 0.65381(6) 0.74981(16) 0.0257(4) Uani 1 1 d . . . . .
H9A H 0.3194 0.6383 0.7549 0.031 Uiso 1 1 calc R U . . .
O1 O 0.5407(3) 0.65373(7) 0.84718(14) 0.0344(5) Uani 0.8 1 d . . P . .
H1 H 0.5370 0.6321 0.8739 0.052 Uiso 1 1 calc R U . . .
C10 C 0.5457(3) 0.63798(6) 0.66364(16) 0.0214(4) Uani 1 1 d . . . . .
H10A H 0.6014 0.6134 0.6857 0.026 Uiso 1 1 calc R U . . .
H10B H 0.4593 0.6339 0.6000 0.026 Uiso 1 1 calc R U . . .
N8 N 0.5445(2) 0.71595(5) 0.70171(13) 0.0193(3) Uani 1 1 d . . . . .
H8 H 0.5490 0.7401 0.7177 0.023 Uiso 1 1 calc R U . . .
C11 C 0.8455(2) 0.72502(5) 0.62973(13) 0.0141(3) Uani 1 1 d . . . . .
C12 C 0.9132(2) 0.72123(5) 0.53088(13) 0.0151(3) Uani 1 1 d . . . . .
H12 H 0.8597 0.7030 0.4830 0.018 Uiso 1 1 calc R U . . .
C13 C 1.0589(2) 0.74431(5) 0.50312(13) 0.0157(3) Uani 1 1 d . . . . .
H13 H 1.1062 0.7418 0.4363 0.019 Uiso 1 1 calc R U . . .
C14 C 1.1358(2) 0.77126(5) 0.57362(13) 0.0142(3) Uani 1 1 d . . . . .
C15 C 1.0679(2) 0.77526(5) 0.67233(13) 0.0152(3) Uani 1 1 d . . . . .
H15 H 1.1206 0.7937 0.7200 0.018 Uiso 1 1 calc R U . . .
C16 C 0.9223(2) 0.75199(5) 0.70005(13) 0.0153(3) Uani 1 1 d . . . . .
H16 H 0.8751 0.7545 0.7670 0.018 Uiso 1 1 calc R U . . .
C17 C 1.2943(2) 0.79531(5) 0.54401(13) 0.0145(3) Uani 1 1 d . . . . .
N9 N 1.4387(2) 0.77896(5) 0.50435(13) 0.0192(3) Uani 1 1 d . . . . .
H9 H 1.4348 0.7545 0.4923 0.023 Uiso 1 1 calc R U . . .
C18 C 1.6059(3) 0.80039(6) 0.47983(17) 0.0246(4) Uani 1 1 d . . . . .
H18A H 1.6668 0.7879 0.4222 0.030 Uiso 1 1 calc R U . . .
H18B H 1.6985 0.8013 0.5419 0.030 Uiso 1 1 calc R U . . .
C19 C 1.5478(3) 0.83988(6) 0.44782(16) 0.0241(4) Uani 1 1 d . . . . .
H19 H 1.6640 0.8552 0.4397 0.029 Uiso 1 1 calc R U . . .
O2 O 1.4400(3) 0.83807(6) 0.35081(14) 0.0301(4) Uani 0.8 1 d . . P . .
H2 H 1.3257 0.8423 0.3596 0.045 Uiso 1 1 calc R U . . .
C20 C 1.4389(3) 0.85730(6) 0.53179(16) 0.0220(4) Uani 1 1 d . . . . .
H20A H 1.5255 0.8622 0.5949 0.026 Uiso 1 1 calc R U . . .
H20B H 1.3842 0.8817 0.5067 0.026 Uiso 1 1 calc R U . . .
N10 N 1.2868(2) 0.83188(4) 0.55836(12) 0.0167(3) Uani 1 1 d . . . . .
H10 H 1.1869 0.8415 0.5849 0.020 Uiso 1 1 calc R U . . .
C21 C 0.6651(3) 0.50244(6) 0.35745(15) 0.0201(4) Uani 1 1 d . . . . .
N11 N 0.6588(2) 0.52605(5) 0.27849(13) 0.0222(3) Uani 1 1 d . . . . .
H11 H 0.7596 0.5398 0.2696 0.027 Uiso 1 1 calc R U . . .
C22 C 0.4905(3) 0.53063(7) 0.20382(18) 0.0305(5) Uani 1 1 d D . . . .
C23 C 0.3786(5) 0.49517(11) 0.1993(3) 0.0344(12) Uani 0.712(10) 1 d D . P A 1
H23 H 0.2558 0.4988 0.1563 0.041 Uiso 0.712(10) 1 calc R U P A 1
O3 O 0.497(2) 0.4702(3) 0.1492(9) 0.125(5) Uani 0.3 1 d . . P . .
H3A H 0.5149 0.4786 0.0896 0.187 Uiso 0.3 1 calc R U P A 1
C24 C 0.3456(4) 0.48038(11) 0.3046(2) 0.0589(10) Uani 1 1 d D . . . .
C23' C 0.3168(12) 0.5102(2) 0.2495(8) 0.035(3) Uani 0.288(10) 1 d D . P A 2
H23A H 0.2542 0.5288 0.2928 0.042 Uiso 0.288(10) 1 calc R U P A 2
H23B H 0.2252 0.5037 0.1898 0.042 Uiso 0.288(10) 1 calc R U P A 2
N12 N 0.5227(3) 0.48002(6) 0.37276(15) 0.0332(5) Uani 1 1 d . . . . .
H12A H 0.5336 0.4642 0.4258 0.040 Uiso 1 1 calc R U . . .
C25 C 0.8376(3) 0.50121(6) 0.43125(15) 0.0185(4) Uani 1 1 d . . . . .
C26 C 0.9143(3) 0.46659(5) 0.46425(15) 0.0188(4) Uani 1 1 d . . . . .
H26 H 0.8554 0.4438 0.4399 0.023 Uiso 1 1 calc R U . . .
C27 C 0.9231(3) 0.53468(5) 0.46732(15) 0.0187(4) Uani 1 1 d . . . . .
H27 H 0.8705 0.5583 0.4452 0.022 Uiso 1 1 calc R U . . .
O1W O 0.9717(3) 0.59564(6) 0.74921(16) 0.0528(5) Uani 1 1 d . . . . .
H1WA H 1.0047 0.6189 0.7767 0.079 Uiso 1 1 d R U . . .
H1WB H 1.0175 0.6021 0.6922 0.079 Uiso 1 1 d R U . . .
O2W O 0.5035(4) 0.58731(7) 0.96585(16) 0.0704(8) Uani 1 1 d . . . . .
H2WA H 0.5054 0.6025 1.0174 0.106 Uiso 1 1 d R U . . .
H2WB H 0.3866 0.5831 0.9498 0.106 Uiso 1 1 d R U . . .
O3W O 0.8417(5) 0.45491(10) 0.1041(3) 0.1025(11) Uani 1 1 d . . . . .
H3WB H 0.7670 0.4445 0.1456 0.154 Uiso 1 1 d R U . . .
H3WA H 0.9346 0.4623 0.1467 0.154 Uiso 1 1 d R U . . .
O4W O 0.8516(5) 0.54050(11) 0.0338(2) 0.1061(12) Uani 1 1 d . . . . .
H4WA H 0.9593 0.5329 0.0136 0.159 Uiso 1 1 d R U . . .
H4WB H 0.8851 0.5490 0.0957 0.159 Uiso 1 1 d R U . . .

loop_
_atom_site_aniso_label
_atom_site_aniso_U_11
_atom_site_aniso_U_22
_atom_site_aniso_U_33
_atom_site_aniso_U_23
_atom_site_aniso_U_13
_atom_site_aniso_U_12
Fe1 0.01414(12) 0.01094(13) 0.01254(11) 0.00097(9) 0.00159(8) -0.00063(9)
C1 0.0184(8) 0.0157(9) 0.0170(8) -0.0011(6) 0.0045(6) -0.0002(7)
N1 0.0257(8) 0.0228(9) 0.0255(8) 0.0036(7) 0.0027(7) 0.0039(7)
C2 0.0164(8) 0.0157(9) 0.0145(7) 0.0014(6) 0.0005(6) 0.0015(7)
N2 0.0226(8) 0.0183(8) 0.0223(8) -0.0012(6) -0.0031(6) -0.0001(6)
C3 0.0162(8) 0.0170(9) 0.0132(7) -0.0001(6) 0.0003(6) -0.0019(7)
N3 0.0219(8) 0.0184(8) 0.0207(7) 0.0018(6) -0.0019(6) 0.0007(6)
C4 0.0231(9) 0.0193(10) 0.0168(8) 0.0037(7) 0.0028(7) -0.0048(7)
N4 0.0390(11) 0.0299(11) 0.0268(9) 0.0014(8) -0.0003(8) -0.0166(9)
C5 0.0181(8) 0.0124(8) 0.0204(8) 0.0010(6) 0.0028(6) 0.0021(7)
N5 0.0308(9) 0.0232(9) 0.0269(8) 0.0027(7) 0.0134(7) 0.0050(7)
C6 0.0198(8) 0.0134(9) 0.0202(8) 0.0010(7) 0.0028(6) -0.0033(7)
N6 0.0324(9) 0.0250(10) 0.0276(9) -0.0008(7) 0.0127(7) -0.0058(8)
C7 0.0139(7) 0.0174(9) 0.0132(7) -0.0004(6) 0.0021(6) -0.0023(6)
N7 0.0157(7) 0.0149(8) 0.0181(7) -0.0001(6) 0.0057(5) -0.0010(6)
C8 0.0187(9) 0.0278(12) 0.0382(11) -0.0003(9) 0.0150(8) -0.0029(8)
C9 0.0246(10) 0.0280(12) 0.0255(9) 0.0018(8) 0.0084(8) -0.0077(8)
O1 0.0392(11) 0.0463(14) 0.0172(8) 0.0100(8) -0.0009(8) -0.0042(10)
C10 0.0225(9) 0.0168(10) 0.0256(9) -0.0006(7) 0.0065(7) -0.0058(7)
N8 0.0182(7) 0.0168(8) 0.0240(8) -0.0030(6) 0.0092(6) -0.0029(6)
C11 0.0124(7) 0.0140(8) 0.0162(7) -0.0002(6) 0.0029(6) -0.0004(6)
C12 0.0144(7) 0.0156(9) 0.0153(7) -0.0023(6) 0.0018(6) -0.0005(6)
C13 0.0163(8) 0.0175(9) 0.0139(7) 0.0001(6) 0.0051(6) -0.0008(7)
C14 0.0127(7) 0.0141(9) 0.0159(7) -0.0004(6) 0.0025(6) 0.0003(6)
C15 0.0147(8) 0.0156(9) 0.0151(7) -0.0016(6) 0.0012(6) -0.0018(6)
C16 0.0152(8) 0.0178(9) 0.0133(7) -0.0014(6) 0.0032(6) -0.0005(6)
C17 0.0145(7) 0.0162(9) 0.0130(7) 0.0005(6) 0.0020(6) -0.0016(6)
N9 0.0191(7) 0.0153(8) 0.0242(8) -0.0011(6) 0.0087(6) -0.0016(6)
C18 0.0187(9) 0.0261(11) 0.0304(10) 0.0018(8) 0.0103(7) -0.0030(8)
C19 0.0239(9) 0.0262(11) 0.0227(9) 0.0026(8) 0.0044(7) -0.0080(8)
O2 0.0335(10) 0.0410(12) 0.0154(8) 0.0039(8) -0.0003(7) -0.0048(9)
C20 0.0241(9) 0.0177(10) 0.0245(9) -0.0002(7) 0.0036(7) -0.0087(7)
N10 0.0172(7) 0.0149(8) 0.0184(7) 0.0000(6) 0.0040(6) -0.0017(6)
C21 0.0191(8) 0.0198(10) 0.0210(8) 0.0015(7) 0.0001(7) -0.0010(7)
N11 0.0223(8) 0.0214(9) 0.0226(8) 0.0045(6) -0.0006(6) -0.0017(7)
C22 0.0293(11) 0.0326(13) 0.0276(10) 0.0074(9) -0.0085(8) -0.0010(9)
C23 0.039(2) 0.032(2) 0.0294(18) -0.0011(15) -0.0137(15) -0.0064(16)
O3 0.219(15) 0.061(7) 0.086(8) -0.027(6) -0.036(9) -0.003(8)
C24 0.0344(14) 0.086(2) 0.0521(16) 0.0359(17) -0.0244(12) -0.0341(15)
C23' 0.033(4) 0.027(5) 0.043(6) -0.006(4) -0.014(4) 0.002(3)
N12 0.0259(9) 0.0407(12) 0.0315(9) 0.0160(8) -0.0072(7) -0.0136(8)
C25 0.0163(8) 0.0180(9) 0.0212(8) 0.0022(7) 0.0021(6) -0.0004(7)
C26 0.0194(8) 0.0135(9) 0.0235(9) 0.0005(7) 0.0007(7) -0.0022(7)
C27 0.0188(8) 0.0134(9) 0.0241(9) 0.0029(7) 0.0020(7) 0.0014(7)
O1W 0.0665(14) 0.0538(13) 0.0387(10) -0.0026(9) 0.0077(10) -0.0117(11)
O2W 0.121(2) 0.0603(15) 0.0301(10) -0.0095(10) 0.0071(12) -0.0050(15)
O3W 0.099(2) 0.094(2) 0.112(3) -0.028(2) -0.008(2) 0.017(2)
O4W 0.105(2) 0.143(3) 0.0711(19) -0.051(2) 0.0150(18) -0.042(2)

loop_
_atom_type_symbol
_atom_type_description
_atom_type_scat_dispersion_real
_atom_type_scat_dispersion_imag
_atom_type_scat_source
C C 0.0033 0.0016 'International Tables Vol C Tables 4.2.6.8 and 6.1.1.4'
H H 0.0000 0.0000 'International Tables Vol C Tables 4.2.6.8 and 6.1.1.4'
N N 0.0061 0.0033 'International Tables Vol C Tables 4.2.6.8 and 6.1.1.4'
O O 0.0106 0.0060 'International Tables Vol C Tables 4.2.6.8 and 6.1.1.4'
Fe Fe 0.3463 0.8444 'International Tables Vol C Tables 4.2.6.8 and 6.1.1.4'

loop_
_geom_angle_atom_site_label_1
_geom_angle_atom_site_label_2
_geom_angle_atom_site_label_3
_geom_angle
_geom_angle_site_symmetry_1
C5 Fe1 C6 177.02(8) .
C5 Fe1 C2 89.35(8) .
C6 Fe1 C2 92.30(8) .
C5 Fe1 C1 85.96(8) .
C6 Fe1 C1 91.49(8) .
C2 Fe1 C1 92.74(8) .
C5 Fe1 C4 91.18(8) .
C6 Fe1 C4 87.31(8) .
C2 Fe1 C4 176.79(8) .
C1 Fe1 C4 90.46(8) .
C5 Fe1 C3 92.79(8) .
C6 Fe1 C3 89.86(8) .
C2 Fe1 C3 83.04(7) .
C1 Fe1 C3 175.62(8) .
C4 Fe1 C3 93.76(8) .
N1 C1 Fe1 175.62(17) .
N2 C2 Fe1 173.88(16) .
N3 C3 Fe1 173.03(16) .
N4 C4 Fe1 178.11(19) .
N5 C5 Fe1 176.49(18) .
N6 C6 Fe1 177.57(18) .
N7 C7 N8 122.15(17) .
N7 C7 C11 119.16(16) .
N8 C7 C11 118.70(17) .
C7 N7 C10 122.75(16) .
C7 N7 H7 118.6 .
C10 N7 H7 118.6 .
N8 C8 C9 109.46(17) .
N8 C8 H8A 109.8 .
C9 C8 H8A 109.8 .
N8 C8 H8B 109.8 .
C9 C8 H8B 109.8 .
H8A C8 H8B 108.2 .
O1 C9 C10 112.59(19) .
O1 C9 C8 108.4(2) .
C10 C9 C8 109.62(17) .
O1 C9 H9A 108.7 .
C10 C9 H9A 108.7 .
C8 C9 H9A 108.7 .
C9 O1 H1 109.5 .
N7 C10 C9 110.06(16) .
N7 C10 H10A 109.6 .
C9 C10 H10A 109.6 .
N7 C10 H10B 109.6 .
C9 C10 H10B 109.6 .
H10A C10 H10B 108.2 .
C7 N8 C8 121.51(17) .
C7 N8 H8 119.2 .
C8 N8 H8 119.2 .
C16 C11 C12 120.48(16) .
C16 C11 C7 120.23(15) .
C12 C11 C7 119.28(16) .
C13 C12 C11 119.63(16) .
C13 C12 H12 120.2 .
C11 C12 H12 120.2 .
C12 C13 C14 119.83(16) .
C12 C13 H13 120.1 .
C14 C13 H13 120.1 .
C13 C14 C15 120.73(16) .
C13 C14 C17 119.43(15) .
C15 C14 C17 119.83(16) .
C16 C15 C14 119.29(16) .
C16 C15 H15 120.4 .
C14 C15 H15 120.4 .
C15 C16 C11 120.04(16) .
C15 C16 H16 120.0 .
C11 C16 H16 120.0 .
N10 C17 N9 122.14(17) .
N10 C17 C14 119.49(16) .
N9 C17 C14 118.37(17) .
C17 N9 C18 121.59(17) .
C17 N9 H9 119.2 .
C18 N9 H9 119.2 .
N9 C18 C19 109.47(17) .
N9 C18 H18A 109.8 .
C19 C18 H18A 109.8 .
N9 C18 H18B 109.8 .
C19 C18 H18B 109.8 .
H18A C18 H18B 108.2 .
O2 C19 C18 108.35(19) .
O2 C19 C20 112.14(19) .
C18 C19 C20 109.32(17) .
O2 C19 H19 109.0 .
C18 C19 H19 109.0 .
C20 C19 H19 109.0 .
C19 O2 H2 109.5 .
N10 C20 C19 110.06(16) .
N10 C20 H20A 109.6 .
C19 C20 H20A 109.6 .
N10 C20 H20B 109.6 .
C19 C20 H20B 109.6 .
H20A C20 H20B 108.2 .
C17 N10 C20 122.44(16) .
C17 N10 H10 118.8 .
C20 N10 H10 118.8 .
N11 C21 N12 121.62(18) .
N11 C21 C25 119.01(18) .
N12 C21 C25 119.37(18) .
C21 N11 C22 123.05(18) .
C21 N11 H11 118.5 .
C22 N11 H11 118.5 .
N11 C22 C23 109.4(2) .
N11 C22 C23' 108.7(3) .
O3 C23 C24 109.7(6) .
O3 C23 C22 102.3(6) .
C24 C23 C22 112.8(3) .
O3 C23 H23 110.6 .
C24 C23 H23 110.6 .
C22 C23 H23 110.6 .
C23 O3 H3A 109.5 .
C23' C24 N12 115.2(4) .
N12 C24 C23 110.7(2) .
C24 C23' C22 119.3(6) .
C24 C23' H23A 107.5 .
C22 C23' H23A 107.5 .
C24 C23' H23B 107.5 .
C22 C23' H23B 107.5 .
H23A C23' H23B 107.0 .
C21 N12 C24 122.41(19) .
C21 N12 H12A 118.8 .
C24 N12 H12A 118.8 .
C26 C25 C27 120.06(17) .
C26 C25 C21 119.98(17) .
C27 C25 C21 119.96(17) .
C27 C26 C25 120.15(17) 3_766
C27 C26 H26 119.9 3_766
C25 C26 H26 119.9 .
C26 C27 C25 119.79(17) 3_766
C26 C27 H27 120.1 3_766
C25 C27 H27 120.1 .
H1WA O1W H1WB 89.1 .
H2WA O2W H2WB 104.6 .
H3WB O3W H3WA 102.4 .
H4WA O4W H4WB 101.4 .

loop_
_geom_bond_atom_site_label_1
_geom_bond_atom_site_label_2
_geom_bond_distance
_geom_bond_site_symmetry_2
Fe1 C5 1.9406(19) .
Fe1 C6 1.9410(19) .
Fe1 C2 1.9412(19) .
Fe1 C1 1.9413(19) .
Fe1 C4 1.947(2) .
Fe1 C3 1.9505(19) .
C1 N1 1.155(3) .
C2 N2 1.153(2) .
C3 N3 1.155(2) .
C4 N4 1.152(3) .
C5 N5 1.154(3) .
C6 N6 1.153(3) .
C7 N7 1.310(2) .
C7 N8 1.321(2) .
C7 C11 1.484(2) .
N7 C10 1.467(2) .
N7 H7 0.8800 .
C8 N8 1.465(3) .
C8 C9 1.512(3) .
C8 H8A 0.9900 .
C8 H8B 0.9900 .
C9 O1 1.399(3) .
C9 C10 1.511(3) .
C9 H9A 1.0000 .
O1 H1 0.8400 .
C10 H10A 0.9900 .
C10 H10B 0.9900 .
N8 H8 0.8800 .
C11 C16 1.394(2) .
C11 C12 1.398(2) .
C12 C13 1.387(2) .
C12 H12 0.9500 .
C13 C14 1.395(2) .
C13 H13 0.9500 .
C14 C15 1.398(2) .
C14 C17 1.485(2) .
C15 C16 1.390(2) .
C15 H15 0.9500 .
C16 H16 0.9500 .
C17 N10 1.312(2) .
C17 N9 1.315(2) .
N9 C18 1.464(2) .
N9 H9 0.8800 .
C18 C19 1.507(3) .
C18 H18A 0.9900 .
C18 H18B 0.9900 .
C19 O2 1.407(3) .
C19 C20 1.508(3) .
C19 H19 1.0000 .
O2 H2 0.8400 .
C20 N10 1.467(2) .
C20 H20A 0.9900 .
C20 H20B 0.9900 .
N10 H10 0.8800 .
C21 N11 1.312(2) .
C21 N12 1.313(3) .
C21 C25 1.484(3) .
N11 C22 1.476(3) .
N11 H11 0.8800 .
C22 C23 1.486(4) .
C22 C23' 1.582(9) .
C23 O3 1.409(15) .
C23 C24 1.485(5) .
C23 H23 1.0000 .
O3 H3A 0.8400 .
C24 C23' 1.279(8) .
C24 N12 1.469(3) .
C23' H23A 0.9900 .
C23' H23B 0.9900 .
N12 H12A 0.8800 .
C25 C26 1.395(3) .
C25 C27 1.395(3) .
C26 C27 1.391(3) 3_766
C26 H26 0.9500 .
C27 C26 1.390(3) 3_766
C27 H27 0.9500 .
O1W H1WA 0.9210 .
O1W H1WB 0.8551 .
O2W H2WA 0.8522 .
O2W H2WB 0.8510 .
O3W H3WB 0.8640 .
O3W H3WA 0.8614 .
O4W H4WA 0.8687 .
O4W H4WB 0.8641 .
